data_7156926
loop_
_publ_author_name
'Balha, Megha'
'Mondal, Buddhadeb'
'Pan, Subhas Chandra'

_publ_section_title
;
 Organocatalytic asymmetric synthesis of dihydrofuran-spirooxindoles from
 benzylidene malononitriles and dioxindoles.
;
_journal_issue 27
_journal_name_full 'Organic &amp; biomolecular chemistry'
_journal_page_first 6557
_journal_page_last 6561
_journal_paper_doi 10.1039/c9ob01199d
_journal_volume 17
_journal_year 2019
_chemical_formula_moiety 'C25 H18 Br N3 O2'
_chemical_formula_sum 'C25 H18 Br N3 O2'
_chemical_formula_weight 472.3420
_space_group_crystal_system monoclinic
_space_group_IT_number 14
_space_group_name_Hall '-P 2ybc'
_space_group_name_H-M_alt 'P 1 21/c 1'
_symmetry_space_group_name_Hall '-P 2ybc'
_symmetry_space_group_name_H-M 'P 1 21/c 1'
_atom_sites_solution_hydrogens geom
_audit_creation_method SHELXL-2016/6
_audit_update_record
;
2019-05-09 deposited with the CCDC.    2019-06-18 downloaded from the CCDC.
;
_cell_angle_alpha 90
_cell_angle_beta 105.017(12)
_cell_angle_gamma 90
_cell_formula_units_Z 4
_cell_length_a 9.925(4)
_cell_length_b 13.094(5)
_cell_length_c 16.855(6)
_cell_measurement_reflns_used 2729
_cell_measurement_temperature 296(2)
_cell_measurement_theta_max 25.000
_cell_measurement_theta_min 1.996
_cell_volume 2115.6(14)
_computing_cell_refinement 'Bruker SMART'
_computing_data_collection 'Bruker SMART'
_computing_data_reduction 'Bruker SAINT'
_computing_molecular_graphics 'Bruker SHELXTL'
_computing_publication_material 'Bruker SHELXTL'
_computing_structure_refinement 'SHELXL-2014/7 (Sheldrick, 2014)'
_computing_structure_solution 'SHELXL-2014/7 (Sheldrick, 2014)'
_diffrn_ambient_temperature 296(2)
_diffrn_measured_fraction_theta_full 1.000
_diffrn_measured_fraction_theta_max 1.000
_diffrn_measurement_device_type 'CCD area detector'
_diffrn_measurement_method 'phi and omega scans'
_diffrn_radiation_type MoK\a
_diffrn_radiation_wavelength 0.71073
_diffrn_reflns_av_R_equivalents 0.1008
_diffrn_reflns_av_unetI/netI 0.0361
_diffrn_reflns_Laue_measured_fraction_full 1.000
_diffrn_reflns_Laue_measured_fraction_max 1.000
_diffrn_reflns_limit_h_max 11
_diffrn_reflns_limit_h_min -11
_diffrn_reflns_limit_k_max 15
_diffrn_reflns_limit_k_min -15
_diffrn_reflns_limit_l_max 20
_diffrn_reflns_limit_l_min -20
_diffrn_reflns_number 69918
_diffrn_reflns_point_group_measured_fraction_full 1.000
_diffrn_reflns_point_group_measured_fraction_max 1.000
_diffrn_reflns_theta_full 25.000
_diffrn_reflns_theta_max 25.000
_diffrn_reflns_theta_min 1.996
_exptl_absorpt_coefficient_mu 1.970
_exptl_crystal_colour colourless
_exptl_crystal_density_diffrn 1.483
_exptl_crystal_description block
_exptl_crystal_F_000 960
_exptl_crystal_size_max 0.28
_exptl_crystal_size_mid 0.20
_exptl_crystal_size_min 0.15
_refine_diff_density_max 0.207
_refine_diff_density_min -0.465
_refine_diff_density_rms 0.059
_refine_ls_extinction_method none
_refine_ls_goodness_of_fit_ref 0.962
_refine_ls_hydrogen_treatment constr
_refine_ls_matrix_type full
_refine_ls_number_parameters 280
_refine_ls_number_reflns 3733
_refine_ls_number_restraints 0
_refine_ls_restrained_S_all 0.962
_refine_ls_R_factor_all 0.0637
_refine_ls_R_factor_gt 0.0391
_refine_ls_shift/su_max 0.001
_refine_ls_shift/su_mean 0.000
_refine_ls_structure_factor_coef Fsqd
_refine_ls_weighting_details 'w=1/[\s^2^(Fo^2^)+(0.1000P)^2^+0.4640P] where P=(Fo^2^+2Fc^2^)/3'
_refine_ls_weighting_scheme calc
_refine_ls_wR_factor_gt 0.1219
_refine_ls_wR_factor_ref 0.1437
_reflns_Friedel_coverage 0.000
_reflns_number_gt 2729
_reflns_number_total 3733
_reflns_threshold_expression 'I > 2\s(I)'
_cod_data_source_file c9ob01199d2.cif
_cod_data_source_block MB-2N-5A_0ma_a
_cod_depositor_comments 'Adding full bibliography for 7156926.cif.'
_cod_original_cell_volume 2115.8(14)
_cod_database_code 7156926
_shelx_shelxl_version_number 2016/6
_shelx_space_group_comment
;
The symmetry employed for this shelxl refinement is uniquely defined
by the following loop, which should always be used as a source of
symmetry information in preference to the above space-group names.
They are only intended as comments.
;

loop_
_space_group_symop_operation_xyz
'x, y, z'
'-x, y+1/2, -z+1/2'
'-x, -y, -z'
'x, -y-1/2, z-1/2'

loop_
_atom_site_label
_atom_site_type_symbol
_atom_site_fract_x
_atom_site_fract_y
_atom_site_fract_z
_atom_site_U_iso_or_equiv
_atom_site_adp_type
_atom_site_occupancy
_atom_site_site_symmetry_order
_atom_site_calc_flag
_atom_site_refinement_flags_posn
_atom_site_refinement_flags_adp
Br01 Br 0.49968(4) 0.66426(3) 0.87568(3) 0.0626(2) Uani 1 1 d . .
O002 O 0.4645(2) 0.42540(19) 0.62969(13) 0.0419(6) Uani 1 1 d . .
O003 O 0.5793(3) 0.6290(2) 0.62608(16) 0.0532(6) Uani 1 1 d . .
N004 N 0.7324(3) 0.5551(2) 0.73744(17) 0.0442(7) Uani 1 1 d . .
N005 N 0.2884(3) 0.4067(2) 0.51497(18) 0.0520(8) Uani 1 1 d . .
H00A H 0.205012 0.417571 0.485412 0.062 Uiso 1 1 calc R U
H00B H 0.343733 0.367853 0.496924 0.062 Uiso 1 1 calc R U
N006 N 0.0190(3) 0.5784(3) 0.58028(18) 0.0554(8) Uani 1 1 d . .
C007 C 0.3659(3) 0.5407(3) 0.71271(19) 0.0362(7) Uani 1 1 d . .
H007 H 0.378661 0.614986 0.714846 0.043 Uiso 1 1 calc R U
C008 C 0.5039(3) 0.4896(3) 0.70306(19) 0.0353(7) Uani 1 1 d . .
C009 C 0.3316(3) 0.4499(3) 0.5884(2) 0.0397(8) Uani 1 1 d . .
C00A C 0.3210(3) 0.5073(3) 0.78793(19) 0.0362(7) Uani 1 1 d . .
C00B C 0.5939(3) 0.4310(3) 0.7730(2) 0.0383(8) Uani 1 1 d . .
C00C C 0.7263(3) 0.4732(3) 0.7916(2) 0.0407(8) Uani 1 1 d . .
C00D C 0.1306(3) 0.5489(3) 0.60223(19) 0.0403(8) Uani 1 1 d . .
C00E C 0.6061(3) 0.5687(3) 0.6826(2) 0.0406(8) Uani 1 1 d . .
C00F C 0.2680(3) 0.5129(3) 0.6310(2) 0.0386(8) Uani 1 1 d . .
C00G C 0.2268(3) 0.4273(3) 0.7845(2) 0.0452(8) Uani 1 1 d . .
H00G H 0.188238 0.395517 0.734369 0.054 Uiso 1 1 calc R U
C00H C 0.9373(3) 0.6719(3) 0.7897(2) 0.0418(8) Uani 1 1 d . .
C00I C 0.3717(3) 0.5538(3) 0.8639(2) 0.0417(8) Uani 1 1 d . .
C00J C 0.5680(4) 0.3484(3) 0.8173(2) 0.0456(9) Uani 1 1 d . .
H00J H 0.479772 0.318857 0.805071 0.055 Uiso 1 1 calc R U
C00K C 1.0608(4) 0.7130(3) 0.7804(2) 0.0504(9) Uani 1 1 d . .
H00K H 1.094057 0.694246 0.735669 0.060 Uiso 1 1 calc R U
C00L C 0.8334(4) 0.4372(3) 0.8544(2) 0.0553(10) Uani 1 1 d . .
H00L H 0.921220 0.467288 0.866856 0.066 Uiso 1 1 calc R U
C00M C 0.1894(4) 0.3941(3) 0.8536(2) 0.0546(10) Uani 1 1 d . .
H00M H 0.129797 0.338552 0.850317 0.066 Uiso 1 1 calc R U
C00N C 0.8897(4) 0.7013(3) 0.8564(2) 0.0519(10) Uani 1 1 d . .
H00N H 0.806515 0.674867 0.863268 0.062 Uiso 1 1 calc R U
C00O C 0.3318(4) 0.5231(4) 0.9328(2) 0.0570(11) Uani 1 1 d . .
H00O H 0.366800 0.556194 0.982715 0.068 Uiso 1 1 calc R U
C00P C 0.8611(4) 0.5977(3) 0.7254(2) 0.0551(10) Uani 1 1 d . .
H00D H 0.839463 0.632033 0.672552 0.066 Uiso 1 1 calc R U
H00E H 0.923719 0.541761 0.722639 0.066 Uiso 1 1 calc R U
C00Q C 0.6746(4) 0.3095(3) 0.8801(3) 0.0570(10) Uani 1 1 d . .
H00Q H 0.658266 0.253262 0.910047 0.068 Uiso 1 1 calc R U
C00R C 0.9653(4) 0.7698(3) 0.9128(3) 0.0599(11) Uani 1 1 d . .
H00R H 0.932669 0.788900 0.957643 0.072 Uiso 1 1 calc R U
C00S C 1.0877(5) 0.8102(3) 0.9038(3) 0.0631(12) Uani 1 1 d . .
H00S H 1.138330 0.856286 0.942086 0.076 Uiso 1 1 calc R U
C00T C 0.8049(5) 0.3543(3) 0.8984(3) 0.0633(12) Uani 1 1 d . .
H00T H 0.875262 0.328100 0.941228 0.076 Uiso 1 1 calc R U
C00U C 1.1344(4) 0.7814(3) 0.8372(3) 0.0626(11) Uani 1 1 d . .
H00U H 1.217198 0.808695 0.830389 0.075 Uiso 1 1 calc R U
C00V C 0.2402(4) 0.4433(4) 0.9272(2) 0.0629(12) Uani 1 1 d . .
H00V H 0.212571 0.422487 0.973344 0.076 Uiso 1 1 calc R U

loop_
_atom_site_aniso_label
_atom_site_aniso_U_11
_atom_site_aniso_U_22
_atom_site_aniso_U_33
_atom_site_aniso_U_23
_atom_site_aniso_U_13
_atom_site_aniso_U_12
Br01 0.0638(3) 0.0679(3) 0.0515(3) -0.01717(19) 0.0067(2) -0.0151(2)
O002 0.0338(12) 0.0534(15) 0.0349(13) -0.0125(11) 0.0024(10) 0.0058(10)
O003 0.0543(15) 0.0630(16) 0.0443(16) 0.0099(14) 0.0165(12) 0.0050(13)
N004 0.0349(15) 0.0592(19) 0.0389(17) -0.0027(14) 0.0101(13) -0.0050(13)
N005 0.0429(16) 0.074(2) 0.0368(17) -0.0144(16) 0.0066(13) 0.0051(15)
N006 0.0431(18) 0.087(2) 0.0330(17) -0.0009(16) 0.0037(14) 0.0177(16)
C007 0.0339(16) 0.0421(19) 0.0306(18) -0.0014(14) 0.0050(14) 0.0025(13)
C008 0.0308(16) 0.0440(19) 0.0291(17) -0.0056(14) 0.0041(13) 0.0027(14)
C009 0.0374(17) 0.050(2) 0.0297(18) -0.0023(15) 0.0050(14) -0.0002(15)
C00A 0.0322(16) 0.0465(19) 0.0278(17) -0.0032(14) 0.0040(13) 0.0088(14)
C00B 0.0372(17) 0.0442(19) 0.0322(18) -0.0041(15) 0.0069(14) 0.0049(14)
C00C 0.0353(17) 0.051(2) 0.0358(19) -0.0041(16) 0.0090(14) 0.0044(15)
C00D 0.042(2) 0.054(2) 0.0241(17) -0.0021(15) 0.0071(14) 0.0044(16)
C00E 0.0415(19) 0.048(2) 0.0347(19) -0.0042(17) 0.0134(15) 0.0028(15)
C00F 0.0338(16) 0.052(2) 0.0279(17) -0.0028(15) 0.0052(14) 0.0054(15)
C00G 0.0394(18) 0.056(2) 0.038(2) -0.0060(17) 0.0072(15) 0.0009(16)
C00H 0.0364(18) 0.048(2) 0.039(2) 0.0006(16) 0.0069(15) 0.0016(15)
C00I 0.0367(18) 0.053(2) 0.0333(19) -0.0054(16) 0.0062(14) 0.0045(15)
C00J 0.046(2) 0.046(2) 0.044(2) 0.0012(17) 0.0098(17) 0.0035(16)
C00K 0.045(2) 0.055(2) 0.052(2) -0.0046(19) 0.0148(17) -0.0017(18)
C00L 0.0331(19) 0.078(3) 0.049(2) -0.003(2) 0.0011(16) 0.0104(18)
C00M 0.046(2) 0.071(3) 0.048(2) 0.003(2) 0.0153(18) -0.0098(19)
C00N 0.045(2) 0.070(3) 0.042(2) -0.0043(19) 0.0134(17) 0.0014(18)
C00O 0.051(2) 0.089(3) 0.028(2) -0.0123(19) 0.0062(17) 0.004(2)
C00P 0.043(2) 0.077(3) 0.051(2) -0.011(2) 0.0225(18) -0.0130(19)
C00Q 0.070(3) 0.051(2) 0.047(2) 0.0077(19) 0.010(2) 0.013(2)
C00R 0.066(3) 0.065(3) 0.046(2) -0.007(2) 0.009(2) 0.010(2)
C00S 0.067(3) 0.058(3) 0.054(3) -0.010(2) -0.005(2) -0.004(2)
C00T 0.058(3) 0.073(3) 0.050(3) 0.005(2) -0.002(2) 0.021(2)
C00U 0.051(2) 0.060(3) 0.074(3) -0.003(2) 0.009(2) -0.008(2)
C00V 0.051(2) 0.101(3) 0.038(2) 0.010(2) 0.0156(18) -0.001(2)

loop_
_atom_type_symbol
_atom_type_description
_atom_type_scat_dispersion_real
_atom_type_scat_dispersion_imag
_atom_type_scat_source
C C 0.0033 0.0016 'International Tables Vol C Tables 4.2.6.8 and 6.1.1.4'
H H 0.0000 0.0000 'International Tables Vol C Tables 4.2.6.8 and 6.1.1.4'
Br Br -0.2901 2.4595 'International Tables Vol C Tables 4.2.6.8 and 6.1.1.4'
N N 0.0061 0.0033 'International Tables Vol C Tables 4.2.6.8 and 6.1.1.4'
O O 0.0106 0.0060 'International Tables Vol C Tables 4.2.6.8 and 6.1.1.4'

loop_
_geom_angle_atom_site_label_1
_geom_angle_atom_site_label_2
_geom_angle_atom_site_label_3
_geom_angle
C009 O002 C008 108.0(2)
C00E N004 C00C 110.5(3)
C00E N004 C00P 122.8(3)
C00C N004 C00P 124.4(3)
C009 N005 H00A 120.0
C009 N005 H00B 120.0
H00A N005 H00B 120.0
C00F C007 C00A 115.7(3)
C00F C007 C008 100.1(2)
C00A C007 C008 114.7(3)
C00F C007 H007 108.6
C00A C007 H007 108.6
C008 C007 H007 108.6
O002 C008 C00B 110.2(3)
O002 C008 C00E 104.1(2)
C00B C008 C00E 103.1(3)
O002 C008 C007 106.5(2)
C00B C008 C007 119.8(3)
C00E C008 C007 112.1(3)
N005 C009 C00F 132.3(3)
N005 C009 O002 114.4(3)
C00F C009 O002 113.3(3)
C00I C00A C00G 116.5(3)
C00I C00A C007 122.0(3)
C00G C00A C007 121.4(3)
C00J C00B C00C 119.5(3)
C00J C00B C008 132.4(3)
C00C C00B C008 108.1(3)
C00L C00C C00B 122.3(3)
C00L C00C N004 127.0(3)
C00B C00C N004 110.7(3)
N006 C00D C00F 178.8(3)
O003 C00E N004 126.4(3)
O003 C00E C008 125.9(3)
N004 C00E C008 107.6(3)
C009 C00F C00D 124.5(3)
C009 C00F C007 110.6(3)
C00D C00F C007 124.9(3)
C00M C00G C00A 121.6(3)
C00M C00G H00G 119.2
C00A C00G H00G 119.2
C00N C00H C00K 118.9(3)
C00N C00H C00P 123.5(3)
C00K C00H C00P 117.6(3)
C00O C00I C00A 122.2(3)
C00O C00I Br01 117.6(3)
C00A C00I Br01 120.2(3)
C00B C00J C00Q 119.4(4)
C00B C00J H00J 120.3
C00Q C00J H00J 120.3
C00U C00K C00H 120.0(4)
C00U C00K H00K 120.0
C00H C00K H00K 120.0
C00C C00L C00T 117.2(4)
C00C C00L H00L 121.4
C00T C00L H00L 121.4
C00V C00M C00G 119.9(4)
C00V C00M H00M 120.0
C00G C00M H00M 120.0
C00R C00N C00H 120.2(4)
C00R C00N H00N 119.9
C00H C00N H00N 119.9
C00V C00O C00I 119.6(4)
C00V C00O H00O 120.2
C00I C00O H00O 120.2
N004 C00P C00H 116.3(3)
N004 C00P H00D 108.2
C00H C00P H00D 108.2
N004 C00P H00E 108.2
C00H C00P H00E 108.2
H00D C00P H00E 107.4
C00T C00Q C00J 120.0(4)
C00T C00Q H00Q 120.0
C00J C00Q H00Q 120.0
C00S C00R C00N 121.0(4)
C00S C00R H00R 119.5
C00N C00R H00R 119.5
C00R C00S C00U 118.8(4)
C00R C00S H00S 120.6
C00U C00S H00S 120.6
C00Q C00T C00L 121.5(4)
C00Q C00T H00T 119.2
C00L C00T H00T 119.2
C00S C00U C00K 121.2(4)
C00S C00U H00U 119.4
C00K C00U H00U 119.4
C00O C00V C00M 120.1(4)
C00O C00V H00V 119.9
C00M C00V H00V 119.9

loop_
_geom_bond_atom_site_label_1
_geom_bond_atom_site_label_2
_geom_bond_distance
Br01 C00I 1.901(4)
O002 C009 1.361(4)
O002 C008 1.462(4)
O003 C00E 1.213(4)
N004 C00E 1.363(4)
N004 C00C 1.418(5)
N004 C00P 1.455(4)
N005 C009 1.327(4)
N005 H00A 0.8600
N005 H00B 0.8600
N006 C00D 1.140(4)
C007 C00F 1.510(4)
C007 C00A 1.513(4)
C007 C008 1.570(4)
C007 H007 0.9800
C008 C00B 1.495(5)
C008 C00E 1.549(5)
C009 C00F 1.353(5)
C00A C00I 1.389(5)
C00A C00G 1.395(5)
C00B C00J 1.375(5)
C00B C00C 1.385(5)
C00C C00L 1.375(5)
C00D C00F 1.405(5)
C00G C00M 1.382(5)
C00G H00G 0.9300
C00H C00N 1.383(5)
C00H C00K 1.385(5)
C00H C00P 1.505(5)
C00I C00O 1.381(5)
C00J C00Q 1.386(5)
C00J H00J 0.9300
C00K C00U 1.375(6)
C00K H00K 0.9300
C00L C00T 1.385(6)
C00L H00L 0.9300
C00M C00V 1.372(6)
C00M H00M 0.9300
C00N C00R 1.379(6)
C00N H00N 0.9300
C00O C00V 1.372(6)
C00O H00O 0.9300
C00P H00D 0.9700
C00P H00E 0.9700
C00Q C00T 1.381(6)
C00Q H00Q 0.9300
C00R C00S 1.369(6)
C00R H00R 0.9300
C00S C00U 1.374(6)
C00S H00S 0.9300
C00T H00T 0.9300
C00U H00U 0.9300
C00V H00V 0.9300
